data_2312519
loop_
_publ_author_name
'Abrahams, Brendan F.'
'Commons, Christopher J.'
'Hudson, Timothy A.'
'Sanchez-Arlt, Robin'

_publ_section_title
;
 Supramolecular hydrogen-bonded networks formed from copper(II)
 carboxylate dimers.
;
_journal_coeditor_code JX3083
_journal_issue 6
_journal_name_full 'Acta crystallographica. Section C, Structural chemistry'
_journal_paper_doi 10.1107/S2053229624004534
_journal_volume 80
_journal_year 2024
_chemical_formula_iupac '[Cu2 (C7 H5 O3)2 (C2 H3 O2)2 (C6 H12 N2)2], 10C4 H8 O2'
_chemical_formula_moiety 'C30 H40 Cu2 N4 O10, 10(C4 H8 O2)'
_chemical_formula_sum 'C70 H120 Cu2 N4 O30'
_chemical_formula_weight 1624.77
_chemical_name_systematic
;
Bis(\m-acetato)bis(\m-4-hydroxybenzoato)bis[(1,4-diazabicyclo[2.2.2]octane)\
copper(II)] dioxane decasolvate
;
_space_group_crystal_system monoclinic
_space_group_IT_number 7
_space_group_name_Hall 'P -2yc'
_space_group_name_H-M_alt 'P 1 c 1'
_atom_sites_solution_hydrogens geom
_atom_sites_solution_primary dual
_audit_creation_method
;
Olex2 1.5
(compiled 2024.02.16 svn.r378c4104 for OlexSys, GUI svn.r6928)
;
_cell_angle_alpha 90
_cell_angle_beta 118.494(4)
_cell_angle_gamma 90
_cell_formula_units_Z 2
_cell_length_a 9.7404(3)
_cell_length_b 20.3001(4)
_cell_length_c 22.9088(7)
_cell_measurement_reflns_used 12586
_cell_measurement_temperature 99.99(10)
_cell_measurement_theta_max 76.2150
_cell_measurement_theta_min 4.3800
_cell_volume 3981.1(2)
_computing_cell_refinement
;
CrysAlis PRO (Rigaku OD, 2023)
;
_computing_data_collection
;
CrysAlis PRO (Rigaku OD, 2023)
;
_computing_data_reduction
;
CrysAlis PRO (Rigaku OD, 2023)
;
_computing_molecular_graphics
;
OLEX2 (Dolomanov <i>et al.</i>, 2009)
;
_computing_publication_material
;
OLEX2 (Dolomanov <i>et al.</i>, 2009)
;
_computing_structure_refinement
;
SHELXL2018 (Sheldrick, 2015<i>b</i>)
;
_computing_structure_solution
;
SHELXT2018 (Sheldrick, 2015<i>a</i>)
;
_diffrn_ambient_temperature 99.99(10)
_diffrn_detector 'Hybrid Pixel Array Detector'
_diffrn_detector_area_resol_mean 10.0000
_diffrn_measured_fraction_theta_full 0.998
_diffrn_measured_fraction_theta_max 0.959
_diffrn_measurement_device 'four-circle diffractometer'
_diffrn_measurement_device_type 'Rigaku XtaLAB Synergy Dualflex diffractometer with a HyPix detector'
_diffrn_measurement_method '\w scans'
_diffrn_radiation_monochromator mirror
_diffrn_radiation_probe x-ray
_diffrn_radiation_type 'Cu K\a'
_diffrn_radiation_wavelength 1.54184
_diffrn_reflns_av_R_equivalents 0.0399
_diffrn_reflns_av_unetI/netI 0.0442
_diffrn_reflns_limit_h_max 12
_diffrn_reflns_limit_h_min -11
_diffrn_reflns_limit_k_max 21
_diffrn_reflns_limit_k_min -25
_diffrn_reflns_limit_l_max 29
_diffrn_reflns_limit_l_min -28
_diffrn_reflns_number 27595
_diffrn_reflns_theta_full 67.684
_diffrn_reflns_theta_max 78.290
_diffrn_reflns_theta_min 3.091
_diffrn_source 'micro-focus sealed X-ray tube'
_exptl_absorpt_coefficient_mu 1.363
_exptl_absorpt_correction_T_max 1.00000
_exptl_absorpt_correction_T_min 0.53338
_exptl_absorpt_correction_type multi-scan
_exptl_absorpt_process_details
;
(CrysAlis PRO; Rigaku OD, 2023)
;
_exptl_crystal_colour 'clear green'
_exptl_crystal_density_diffrn 1.355
_exptl_crystal_description irregular
_exptl_crystal_F_000 1732
_exptl_crystal_size_max 0.341
_exptl_crystal_size_mid 0.249
_exptl_crystal_size_min 0.142
_refine_diff_density_max 1.377
_refine_diff_density_min -0.695
_refine_ls_abs_structure_details
;
 Refined as an inversion twin.
;
_refine_ls_abs_structure_Flack 0.46(6)
_refine_ls_extinction_method none
_refine_ls_goodness_of_fit_ref 1.208
_refine_ls_hydrogen_treatment constr
_refine_ls_matrix_type full
_refine_ls_number_parameters 985
_refine_ls_number_reflns 12037
_refine_ls_number_restraints 352
_refine_ls_restrained_S_all 1.200
_refine_ls_R_factor_all 0.1096
_refine_ls_R_factor_gt 0.0978
_refine_ls_shift/su_max 0.001
_refine_ls_shift/su_mean 0.000
_refine_ls_structure_factor_coef Fsqd
_refine_ls_weighting_details 'w=1/[\s^2^(Fo^2^)+(0.2000P)^2^] where P=(Fo^2^+2Fc^2^)/3'
_refine_ls_weighting_scheme calc
_refine_ls_wR_factor_gt 0.2704
_refine_ls_wR_factor_ref 0.2874
_reflns_number_gt 9752
_reflns_number_total 12037
_reflns_threshold_expression 'I > 2\s(I)'
_cod_data_source_file jx3083.cif
_cod_data_source_block compound_11
_cod_database_code 2312519
_shelx_space_group_comment
;
The symmetry employed for this shelxl refinement is uniquely defined
by the following loop, which should always be used as a source of
symmetry information in preference to the above space-group names.
They are only intended as comments.
;
_shelx_estimated_absorpt_t_min 0.654
_shelx_estimated_absorpt_t_max 0.830

loop_
_space_group_symop_operation_xyz
'x, y, z'
'x, -y, z+1/2'

loop_
_atom_site_type_symbol
_atom_site_label
_atom_site_fract_x
_atom_site_fract_y
_atom_site_fract_z
_atom_site_U_iso_or_equiv
_atom_site_adp_type
_atom_site_calc_flag
_atom_site_occupancy
_atom_site_disorder_assembly
_atom_site_disorder_group
Cu Cu1 0.85466(11) 0.73020(5) 0.69458(5) 0.0479(3) Uani d 1 . .
Cu Cu2 1.09154(12) 0.77234(5) 0.80581(5) 0.0510(4) Uani d 1 . .
O O1 0.7337(8) 0.7533(3) 0.7410(3) 0.0545(14) Uani d 1 . .
O O2 0.9351(9) 0.7849(4) 0.8363(4) 0.0649(19) Uani d 1 . .
O O3 1.0129(8) 0.7148(4) 0.6664(3) 0.0566(15) Uani d 1 . .
O O4 1.2119(8) 0.7550(4) 0.7585(4) 0.0627(18) Uani d 1 . .
O O5 0.8421(9) 0.8227(3) 0.6666(3) 0.068(2) Uani d 1 . .
O O6 1.0355(8) 0.8600(3) 0.7626(3) 0.0628(18) Uani d 1 . .
O O7 0.8164(8) 1.1244(3) 0.5991(4) 0.0627(18) Uani d 1 . .
H H7 0.735797 1.125104 0.561829 0.094 Uiso calc 1 . .
O O8 0.9025(8) 0.6434(3) 0.7376(3) 0.0556(16) Uani d 1 . .
O O9 1.1103(9) 0.6788(3) 0.8302(3) 0.066(2) Uani d 1 . .
O O10 1.1514(8) 0.3737(3) 0.8890(3) 0.0580(16) Uani d 1 . .
H H10 1.242643 0.370206 0.920603 0.087 Uiso calc 1 . .
N N1 0.6535(9) 0.6937(3) 0.6026(3) 0.0513(18) Uani d 1 . .
N N2 0.4233(9) 0.6476(3) 0.4961(4) 0.0501(17) Uani d 1 . .
N N3 1.2970(9) 0.8068(3) 0.8954(4) 0.0494(17) Uani d 1 . .
N N4 1.5416(9) 0.8509(3) 0.9987(4) 0.0504(17) Uani d 1 . .
C C1 0.7935(13) 0.7739(4) 0.7989(5) 0.055(2) Uani d 1 . .
C C2 0.6851(14) 0.7869(5) 0.8273(5) 0.065(3) Uani d 1 . .
H H2A 0.577999 0.791468 0.790999 0.098 Uiso calc 1 . .
H H2B 0.716445 0.827648 0.853370 0.098 Uiso calc 1 . .
H H2C 0.690263 0.750096 0.855914 0.098 Uiso calc 1 . .
C C3 1.1553(12) 0.7302(3) 0.7004(5) 0.050(2) Uani d 1 . .
C C4 1.2659(13) 0.7193(5) 0.6735(5) 0.061(2) Uani d 1 . .
H H4A 1.329110 0.680081 0.694197 0.092 Uiso calc 1 . .
H H4B 1.334402 0.757743 0.683438 0.092 Uiso calc 1 . .
H H4C 1.206838 0.713027 0.625350 0.092 Uiso calc 1 . .
C C23 0.9304(11) 0.8674(4) 0.7040(5) 0.053(2) Uani d 1 . .
C C24 0.9011(10) 0.9353(4) 0.6761(4) 0.0465(18) Uani d 1 . .
C C25 0.9800(11) 0.9889(4) 0.7165(5) 0.057(2) Uani d 1 . .
H H25 1.052472 0.982761 0.762134 0.068 Uiso calc 1 . .
C C26 0.9494(12) 1.0524(4) 0.6878(5) 0.061(3) Uani d 1 . .
H H26 1.004959 1.088933 0.714558 0.074 Uiso calc 1 . .
C C27 0.8426(10) 1.0628(4) 0.6229(5) 0.0482(18) Uani d 1 . .
C C28 0.7625(11) 1.0083(4) 0.5820(5) 0.055(2) Uani d 1 . .
H H28 0.690983 1.014453 0.536306 0.066 Uiso calc 1 . .
C C29 0.7902(11) 0.9457(4) 0.6100(4) 0.055(2) Uani d 1 . .
H H29 0.732614 0.909320 0.583570 0.066 Uiso calc 1 . .
C C30 1.0211(10) 0.6345(4) 0.7946(4) 0.0476(18) Uani d 1 . .
C C31 1.0515(10) 0.5660(4) 0.8206(4) 0.0482(19) Uani d 1 . .
C C32 1.1735(11) 0.5534(4) 0.8840(4) 0.0524(19) Uani d 1 . .
H H32 1.231937 0.589170 0.911329 0.063 Uiso calc 1 . .
C C33 1.2111(10) 0.4893(4) 0.9079(4) 0.0514(19) Uani d 1 . .
H H33 1.295430 0.481419 0.951050 0.062 Uiso calc 1 . .
C C34 1.1242(10) 0.4367(4) 0.8682(4) 0.0489(19) Uani d 1 . .
C C35 0.9965(10) 0.4496(4) 0.8065(4) 0.0441(17) Uani d 1 . .
H H35 0.932200 0.414425 0.780473 0.053 Uiso calc 1 . .
C C36 0.9632(10) 0.5127(4) 0.7831(4) 0.0489(19) Uani d 1 . .
H H36 0.877725 0.520475 0.740214 0.059 Uiso calc 1 . .
C C5 0.5817(13) 0.7470(4) 0.5539(4) 0.071(2) Uani d 1 A 1
H H5A 0.661791 0.768011 0.545101 0.086 Uiso calc 1 A 1
H H5B 0.539214 0.780894 0.571925 0.086 Uiso calc 1 A 1
C C6 0.4459(14) 0.7184(4) 0.4869(5) 0.071(2) Uani d 1 A 1
H H6A 0.348008 0.742948 0.474581 0.085 Uiso calc 1 A 1
H H6B 0.473148 0.723614 0.450713 0.085 Uiso calc 1 A 1
C C7 0.5318(11) 0.6656(5) 0.6174(5) 0.0652(18) Uani d 1 B 1
H H7A 0.497202 0.699641 0.638520 0.078 Uiso calc 1 B 1
H H7B 0.576483 0.628375 0.648895 0.078 Uiso calc 1 B 1
C C8 0.3893(12) 0.6411(6) 0.5523(5) 0.0649(18) Uani d 1 B 1
H H8A 0.367328 0.594432 0.557268 0.078 Uiso calc 1 B 1
H H8B 0.295776 0.667446 0.543298 0.078 Uiso calc 1 B 1
C C9 0.7044(12) 0.6412(5) 0.5746(5) 0.067(2) Uani d 1 C 1
H H9A 0.758000 0.606883 0.608765 0.081 Uiso calc 1 C 1
H H9B 0.780430 0.658960 0.561494 0.081 Uiso calc 1 C 1
C C10 0.5667(12) 0.6099(5) 0.5137(5) 0.067(2) Uani d 1 C 1
H H10A 0.588724 0.609772 0.475705 0.081 Uiso calc 1 C 1
H H10B 0.552632 0.563742 0.523670 0.081 Uiso calc 1 C 1
C C11 1.3898(15) 0.7540(6) 0.9385(7) 0.0551(16) Uani d 0.718(10) D 1
H H11A 1.432578 0.726717 0.915159 0.066 Uiso calc 0.718(10) D 1
H H11B 1.322873 0.725593 0.949579 0.066 Uiso calc 0.718(10) D 1
C C12 1.5237(16) 0.7814(6) 1.0023(6) 0.060(4) Uani d 0.718(10) D 1
H H12A 1.503952 0.771593 1.039974 0.072 Uiso calc 0.718(10) D 1
H H12B 1.622080 0.759205 1.010895 0.072 Uiso calc 0.718(10) D 1
C C15 1.2510(15) 0.8512(6) 0.9375(6) 0.0545(16) Uani d 0.718(10) D 1
H H15A 1.194310 0.825070 0.955746 0.065 Uiso calc 0.718(10) D 1
H H15B 1.181069 0.886781 0.909577 0.065 Uiso calc 0.718(10) D 1
C C16 1.4002(14) 0.8813(6) 0.9950(6) 0.056(3) Uani d 0.718(10) D 1
H H16A 1.402012 0.929361 0.988013 0.067 Uiso calc 0.718(10) D 1
H H16B 1.398941 0.874346 1.037537 0.067 Uiso calc 0.718(10) D 1
C C19 1.3896(15) 0.8494(6) 0.8764(6) 0.0548(16) Uani d 0.718(10) D 1
H H19A 1.331843 0.890677 0.856814 0.066 Uiso calc 0.718(10) D 1
H H19B 1.408878 0.827023 0.842540 0.066 Uiso calc 0.718(10) D 1
C C20 1.5472(15) 0.8653(7) 0.9384(6) 0.058(3) Uani d 0.718(10) D 1
H H20A 1.631272 0.838998 0.937081 0.070 Uiso calc 0.718(10) D 1
H H20B 1.572144 0.912470 0.937805 0.070 Uiso calc 0.718(10) D 1
C C13 1.271(3) 0.8015(14) 0.9559(13) 0.0545(16) Uiso d 0.282(10) D 2
H H13A 1.235087 0.756741 0.958949 0.065 Uiso calc 0.282(10) D 2
H H13B 1.191994 0.833793 0.952728 0.065 Uiso calc 0.282(10) D 2
C C14 1.432(3) 0.816(2) 1.0179(11) 0.080(10) Uiso d 0.282(10) D 2
H H14A 1.415467 0.844130 1.049389 0.096 Uiso calc 0.282(10) D 2
H H14B 1.480252 0.774396 1.040558 0.096 Uiso calc 0.282(10) D 2
C C17 1.327(3) 0.8756(10) 0.8885(11) 0.0543(16) Uiso d 0.282(10) D 2
H H17A 1.233185 0.901935 0.879702 0.065 Uiso calc 0.282(10) D 2
H H17B 1.346134 0.880739 0.850136 0.065 Uiso calc 0.282(10) D 2
C C18 1.469(3) 0.9017(10) 0.9517(11) 0.048(6) Uiso d 0.282(10) D 2
H H18A 1.544868 0.921148 0.939613 0.058 Uiso calc 0.282(10) D 2
H H18B 1.433958 0.936897 0.971671 0.058 Uiso calc 0.282(10) D 2
C C21 1.428(2) 0.7627(12) 0.9128(14) 0.0545(16) Uiso d 0.282(10) D 2
H H21A 1.442221 0.754562 0.873300 0.065 Uiso calc 0.282(10) D 2
H H21B 1.408343 0.720003 0.928145 0.065 Uiso calc 0.282(10) D 2
C C22 1.578(2) 0.7947(14) 0.9686(14) 0.062(8) Uiso d 0.282(10) D 2
H H22A 1.636052 0.761343 1.003274 0.074 Uiso calc 0.282(10) D 2
H H22B 1.645886 0.809399 0.949975 0.074 Uiso calc 0.282(10) D 2
O O11 0.6469(17) 1.2339(5) 0.6830(6) 0.116(4) Uani d 1 . .
O O12 0.9058(11) 1.1719(4) 0.7875(5) 0.088(2) Uani d 1 . .
C C37 0.805(3) 1.2511(7) 0.7007(9) 0.108(5) Uani d 1 . .
H H37A 0.810676 1.298416 0.691462 0.130 Uiso calc 1 . .
H H37B 0.839709 1.225312 0.673301 0.130 Uiso calc 1 . .
C C38 0.914(2) 1.2374(6) 0.7737(8) 0.093(4) Uani d 1 . .
H H38A 1.022609 1.248661 0.784663 0.112 Uiso calc 1 . .
H H38B 0.884026 1.265241 0.801290 0.112 Uiso calc 1 . .
C C39 0.7412(18) 1.1545(9) 0.7692(9) 0.098(4) Uani d 1 . .
H H39A 0.703883 1.181747 0.794602 0.118 Uiso calc 1 . .
H H39B 0.733860 1.107483 0.778986 0.118 Uiso calc 1 . .
C C40 0.6454(17) 1.1674(9) 0.6963(9) 0.100(4) Uani d 1 . .
H H40A 0.687781 1.141840 0.671755 0.120 Uiso calc 1 . .
H H40B 0.536496 1.152935 0.681097 0.120 Uiso calc 1 . .
O O13 1.355(2) 1.1690(8) 0.8567(11) 0.165(5) Uani d 1 . .
O O14 1.445(3) 1.0405(9) 0.9130(13) 0.180(6) Uani d 1 . .
C C41 1.275(3) 1.1275(10) 0.8797(15) 0.149(5) Uani d 1 . .
H H41A 1.200759 1.100376 0.841917 0.179 Uiso calc 1 . .
H H41B 1.213476 1.155389 0.893987 0.179 Uiso calc 1 . .
C C42 1.372(4) 1.0832(12) 0.9345(16) 0.170(6) Uani d 1 . .
H H42A 1.450083 1.108938 0.972612 0.204 Uiso calc 1 . .
H H42B 1.305914 1.058761 0.949108 0.204 Uiso calc 1 . .
C C43 1.536(4) 1.0739(11) 0.8949(17) 0.162(6) Uani d 1 . .
H H43A 1.574782 1.042848 0.872779 0.194 Uiso calc 1 . .
H H43B 1.627666 1.089920 0.935585 0.194 Uiso calc 1 . .
C C44 1.465(4) 1.1308(12) 0.8501(17) 0.171(6) Uani d 1 . .
H H44A 1.551154 1.160420 0.855505 0.206 Uiso calc 1 . .
H H44B 1.415657 1.114120 0.803947 0.206 Uiso calc 1 . .
O O16 1.4098(13) 0.8818(4) 0.6857(5) 0.094(3) Uani d 1 . .
O O15 1.4720(14) 1.0174(5) 0.7067(8) 0.113(4) Uani d 1 . .
C C45 1.3353(18) 0.9927(8) 0.7042(10) 0.099(4) Uani d 1 . .
H H45A 1.247286 0.997265 0.658592 0.119 Uiso calc 1 . .
H H45B 1.309755 1.018077 0.734664 0.119 Uiso calc 1 . .
C C46 1.359(2) 0.9209(7) 0.7242(7) 0.090(4) Uani d 1 . .
H H46A 1.436835 0.917540 0.771757 0.108 Uiso calc 1 . .
H H46B 1.258860 0.902753 0.718892 0.108 Uiso calc 1 . .
C C47 1.5375(19) 0.9108(6) 0.6829(10) 0.088(4) Uani d 1 . .
H H47A 1.557816 0.886458 0.650303 0.105 Uiso calc 1 . .
H H47B 1.631343 0.906628 0.726872 0.105 Uiso calc 1 . .
C C48 1.511(2) 0.9830(6) 0.6634(9) 0.094(4) Uani d 1 . .
H H48A 1.607434 1.001937 0.665651 0.113 Uiso calc 1 . .
H H48B 1.425969 0.987324 0.617141 0.113 Uiso calc 1 . .
O O17 0.7898(13) 0.9441(4) 0.9096(5) 0.096(3) Uani d 1 . .
O O18 1.0942(14) 0.9954(5) 0.9541(6) 0.106(3) Uani d 1 . .
C C49 0.9221(18) 0.9168(7) 0.9667(8) 0.094(4) Uani d 1 . .
H H49A 0.964045 0.878968 0.952838 0.113 Uiso calc 1 . .
H H49B 0.888839 0.900485 0.998762 0.113 Uiso calc 1 . .
C C50 1.046(2) 0.9674(10) 0.9992(10) 0.111(5) Uani d 1 . .
H H50A 1.006810 1.003012 1.016842 0.133 Uiso calc 1 . .
H H50B 1.137750 0.947185 1.037082 0.133 Uiso calc 1 . .
C C51 0.955(3) 1.0224(8) 0.8978(10) 0.112(5) Uani d 1 . .
H H51A 0.908601 1.056936 0.913464 0.135 Uiso calc 1 . .
H H51B 0.983877 1.042620 0.865879 0.135 Uiso calc 1 . .
C C52 0.843(3) 0.9707(8) 0.8657(8) 0.115(6) Uani d 1 . .
H H52A 0.891924 0.935246 0.852127 0.139 Uiso calc 1 . .
H H52B 0.753256 0.988256 0.825293 0.139 Uiso calc 1 . .
O O19 1.1865(17) 0.7493(9) 1.0421(7) 0.141(6) Uani d 1 . .
O O20 0.9620(16) 0.7060(7) 1.0781(10) 0.130(5) Uani d 1 . .
C C53 1.226(2) 0.7344(13) 1.1086(10) 0.127(7) Uani d 1 . .
H H53A 1.310960 0.764189 1.138406 0.153 Uiso calc 1 . .
H H53B 1.266262 0.688800 1.118443 0.153 Uiso calc 1 . .
C C54 1.093(2) 0.7405(13) 1.1245(12) 0.132(8) Uani d 1 . .
H H54A 1.126336 0.722839 1.169497 0.159 Uiso calc 1 . .
H H54B 1.066390 0.787569 1.124147 0.159 Uiso calc 1 . .
C C55 0.918(2) 0.7239(8) 1.0126(11) 0.112(6) Uani d 1 . .
H H55A 0.886360 0.770870 1.005777 0.135 Uiso calc 1 . .
H H55B 0.826590 0.697206 0.981839 0.135 Uiso calc 1 . .
C C56 1.055(2) 0.7129(11) 0.9976(11) 0.114(5) Uani d 1 . .
H H56A 1.081314 0.665438 1.001740 0.137 Uiso calc 1 . .
H H56B 1.023119 0.726698 0.951508 0.137 Uiso calc 1 . .
O O21 1.5083(12) 0.5874(10) 1.0261(5) 0.144(6) Uani d 1 . .
O O22 1.6773(10) 0.5843(4) 1.1660(4) 0.083(2) Uani d 1 . .
C C57 1.6700(16) 0.6025(7) 1.0601(7) 0.084(3) Uani d 1 . .
H H57A 1.684826 0.650769 1.065923 0.101 Uiso calc 1 . .
H H57B 1.720335 0.586978 1.033936 0.101 Uiso calc 1 . .
C C58 1.7448(15) 0.5686(5) 1.1280(6) 0.086(4) Uani d 1 . .
H H58A 1.738670 0.520347 1.121272 0.104 Uiso calc 1 . .
H H58B 1.856714 0.580821 1.152327 0.104 Uiso calc 1 . .
C C59 1.5175(17) 0.5698(9) 1.1285(8) 0.096(4) Uani d 1 . .
H H59A 1.464938 0.581742 1.154818 0.115 Uiso calc 1 . .
H H59B 1.505338 0.521745 1.120472 0.115 Uiso calc 1 . .
C C60 1.4398(14) 0.6033(10) 1.0653(6) 0.096(5) Uani d 1 . .
H H60A 1.328134 0.590622 1.041981 0.116 Uiso calc 1 . .
H H60B 1.445787 0.651535 1.072703 0.116 Uiso calc 1 . .
O O23 1.3926(18) 0.3381(8) 0.7451(7) 0.137(4) Uani d 1 . .
O O24 1.5903(12) 0.3973(7) 0.8647(5) 0.104(3) Uani d 1 . .
C C61 1.555(3) 0.3247(13) 0.7834(12) 0.138(5) Uani d 1 . .
H H61A 1.596662 0.310842 0.753329 0.165 Uiso calc 1 . .
H H61B 1.570681 0.287809 0.814182 0.165 Uiso calc 1 . .
C C62 1.643(2) 0.3825(11) 0.8219(9) 0.112(4) Uani d 1 . .
H H62A 1.756423 0.372354 0.846300 0.134 Uiso calc 1 . .
H H62B 1.627309 0.420182 0.791877 0.134 Uiso calc 1 . .
C C63 1.424(2) 0.4104(11) 0.8305(10) 0.113(4) Uani d 1 . .
H H63A 1.402252 0.450066 0.802338 0.136 Uiso calc 1 . .
H H63B 1.387164 0.418847 0.863335 0.136 Uiso calc 1 . .
C C64 1.340(2) 0.3539(11) 0.7892(10) 0.112(4) Uani d 1 . .
H H64A 1.353896 0.315461 0.818036 0.134 Uiso calc 1 . .
H H64B 1.227279 0.364176 0.764380 0.134 Uiso calc 1 . .
O O25 0.9100(12) 0.5321(9) 0.5691(7) 0.127(5) Uani d 1 . .
O O26 1.1814(14) 0.4963(16) 0.5693(7) 0.207(12) Uani d 1 . .
C C65 0.9256(19) 0.5368(10) 0.5116(10) 0.117(6) Uani d 1 . .
H H65A 0.972828 0.579644 0.510557 0.140 Uiso calc 1 . .
H H65B 0.821868 0.533594 0.471701 0.140 Uiso calc 1 . .
C C66 1.028(2) 0.4819(14) 0.5123(9) 0.147(10) Uani d 1 . .
H H66A 0.987350 0.438982 0.518121 0.176 Uiso calc 1 . .
H H66B 1.033983 0.480881 0.470468 0.176 Uiso calc 1 . .
C C67 1.166(2) 0.4967(10) 0.6256(9) 0.122(7) Uani d 1 . .
H H67A 1.269889 0.504509 0.664504 0.146 Uiso calc 1 . .
H H67B 1.129061 0.452963 0.631201 0.146 Uiso calc 1 . .
C C68 1.060(2) 0.5458(9) 0.6241(11) 0.114(6) Uani d 1 . .
H H68A 1.096392 0.589957 0.619002 0.137 Uiso calc 1 . .
H H68B 1.054527 0.545099 0.666103 0.137 Uiso calc 1 . .
O O27 0.8625(18) 0.8288(6) 0.4919(7) 0.124(4) Uani d 1 . .
O O28 1.1376(14) 0.7734(5) 0.5050(5) 0.097(3) Uani d 1 . .
C C69 0.865(3) 0.7660(8) 0.4695(11) 0.139(10) Uani d 1 . .
H H69A 0.762695 0.755737 0.431005 0.167 Uiso calc 1 . .
H H69B 0.885279 0.733758 0.505057 0.167 Uiso calc 1 . .
C C70 0.996(3) 0.7604(11) 0.4486(9) 0.127(7) Uani d 1 . .
H H70A 0.996343 0.715533 0.431740 0.153 Uiso calc 1 . .
H H70B 0.976981 0.792525 0.413111 0.153 Uiso calc 1 . .
C C71 1.143(2) 0.8375(7) 0.5315(8) 0.103(5) Uani d 1 . .
H H71A 1.134290 0.871621 0.498989 0.123 Uiso calc 1 . .
H H71B 1.243293 0.843948 0.572668 0.123 Uiso calc 1 . .
C C72 1.002(2) 0.8431(7) 0.5469(8) 0.100(4) Uani d 1 . .
H H72A 1.018736 0.812357 0.583215 0.120 Uiso calc 1 . .
H H72B 0.997980 0.888406 0.562096 0.120 Uiso calc 1 . .
O O29 1.4761(9) 0.5705(4) 0.7695(4) 0.0687(17) Uani d 1 . .
O O30 1.6818(10) 0.6123(5) 0.9001(4) 0.085(2) Uani d 1 . .
C C73 1.6225(15) 0.5983(6) 0.7883(6) 0.074(3) Uani d 1 . .
H H73A 1.608943 0.646166 0.779051 0.088 Uiso calc 1 . .
H H73B 1.664376 0.579168 0.760209 0.088 Uiso calc 1 . .
C C74 1.7380(16) 0.5888(8) 0.8580(6) 0.081(3) Uani d 1 . .
H H74A 1.762869 0.541337 0.866595 0.097 Uiso calc 1 . .
H H74B 1.835408 0.612406 0.867488 0.097 Uiso calc 1 . .
C C75 1.5335(15) 0.5819(7) 0.8839(6) 0.077(3) Uani d 1 . .
H H75A 1.490328 0.601291 0.911364 0.093 Uiso calc 1 . .
H H75B 1.547628 0.534028 0.892954 0.093 Uiso calc 1 . .
C C76 1.4250(14) 0.5935(6) 0.8125(5) 0.068(3) Uani d 1 . .
H H76A 1.323859 0.572301 0.801178 0.082 Uiso calc 1 . .
H H76B 1.406049 0.641511 0.805425 0.082 Uiso calc 1 . .

loop_
_atom_site_aniso_label
_atom_site_aniso_U_11
_atom_site_aniso_U_22
_atom_site_aniso_U_33
_atom_site_aniso_U_12
_atom_site_aniso_U_13
_atom_site_aniso_U_23
Cu1 0.0440(7) 0.0355(6) 0.0306(6) 0.0017(5) -0.0095(5) -0.0007(4)
Cu2 0.0467(7) 0.0319(5) 0.0319(6) 0.0010(4) -0.0156(5) 0.0007(4)
O1 0.047(3) 0.057(3) 0.033(3) 0.001(3) -0.004(3) -0.010(3)
O2 0.055(4) 0.059(3) 0.040(4) 0.000(3) -0.009(3) -0.007(3)
O3 0.046(4) 0.067(3) 0.032(3) -0.006(3) -0.002(3) -0.008(3)
O4 0.048(3) 0.055(3) 0.047(4) 0.000(3) -0.008(3) -0.014(3)
O5 0.070(4) 0.034(3) 0.042(3) 0.002(3) -0.020(3) 0.006(2)
O6 0.060(4) 0.035(3) 0.040(3) 0.006(3) -0.019(3) 0.006(2)
O7 0.053(3) 0.043(3) 0.048(4) 0.000(2) -0.012(3) 0.004(2)
O8 0.048(3) 0.037(3) 0.035(3) -0.003(2) -0.017(3) 0.000(2)
O9 0.062(4) 0.035(3) 0.039(3) -0.001(3) -0.026(3) 0.004(2)
O10 0.051(3) 0.037(3) 0.047(3) 0.000(2) -0.009(3) 0.012(2)
N1 0.046(4) 0.037(3) 0.033(4) 0.005(3) -0.012(3) -0.002(3)
N2 0.050(4) 0.035(3) 0.036(3) -0.001(3) -0.004(3) -0.002(3)
N3 0.044(4) 0.038(3) 0.033(4) -0.002(3) -0.007(3) -0.001(3)
N4 0.043(4) 0.045(3) 0.034(3) 0.002(3) -0.005(3) -0.007(3)
C1 0.055(6) 0.042(4) 0.045(5) -0.005(3) 0.005(5) 0.001(3)
C2 0.064(6) 0.048(4) 0.048(5) 0.004(4) -0.002(5) -0.008(4)
C3 0.048(5) 0.036(4) 0.033(4) 0.002(3) -0.008(4) -0.001(3)
C4 0.051(5) 0.061(5) 0.043(5) 0.000(4) -0.001(4) 0.005(4)
C23 0.045(4) 0.040(4) 0.039(4) 0.003(3) -0.010(4) 0.006(3)
C24 0.037(4) 0.041(4) 0.031(3) 0.007(3) -0.008(3) 0.005(3)
C25 0.045(5) 0.038(4) 0.045(5) -0.001(3) -0.013(4) 0.001(3)
C26 0.051(5) 0.036(4) 0.055(5) 0.002(4) -0.008(4) 0.007(4)
C27 0.041(4) 0.038(3) 0.046(4) 0.001(3) 0.005(4) 0.003(3)
C28 0.052(5) 0.037(3) 0.038(4) 0.008(3) -0.010(4) 0.007(2)
C29 0.049(4) 0.033(3) 0.035(3) 0.001(3) -0.019(3) 0.004(3)
C30 0.040(4) 0.040(4) 0.036(4) 0.001(3) -0.003(3) 0.003(3)
C31 0.040(4) 0.041(4) 0.036(4) 0.000(3) -0.005(3) 0.002(3)
C32 0.046(4) 0.049(4) 0.036(4) -0.001(3) -0.002(4) 0.000(3)
C33 0.044(4) 0.045(4) 0.032(4) -0.004(3) -0.009(3) 0.003(3)
C34 0.040(4) 0.038(3) 0.038(4) -0.003(3) -0.006(3) 0.007(3)
C35 0.037(4) 0.039(3) 0.031(4) -0.003(3) -0.004(3) -0.003(3)
C36 0.041(4) 0.043(4) 0.030(4) 0.000(3) -0.010(3) 0.005(3)
C5 0.070(4) 0.041(3) 0.034(3) -0.006(3) -0.031(3) 0.000(2)
C6 0.071(4) 0.041(3) 0.034(3) -0.007(3) -0.030(3) 0.000(2)
C7 0.053(4) 0.066(4) 0.042(3) -0.009(3) -0.006(3) -0.014(3)
C8 0.053(4) 0.066(4) 0.042(3) -0.008(3) -0.006(3) -0.014(3)
C9 0.050(3) 0.054(3) 0.050(4) 0.003(3) -0.016(3) -0.021(3)
C10 0.050(3) 0.054(3) 0.050(4) 0.004(3) -0.015(3) -0.021(3)
C11 0.0548(18) 0.0544(18) 0.0547(18) 0.0000(9) 0.0251(12) 0.0001(9)
C12 0.048(6) 0.050(6) 0.041(6) 0.005(5) -0.013(5) -0.001(5)
C15 0.0545(17) 0.0544(17) 0.0542(17) 0.0001(9) 0.0255(12) -0.0003(9)
C16 0.048(6) 0.053(6) 0.040(6) 0.007(5) -0.002(5) -0.008(5)
C19 0.0546(17) 0.0548(17) 0.0543(17) -0.0002(9) 0.0255(12) -0.0003(9)
C20 0.056(7) 0.060(6) 0.038(6) 0.000(5) 0.007(5) 0.000(5)
O11 0.117(9) 0.095(7) 0.091(8) 0.037(6) 0.013(7) 0.009(5)
O12 0.083(5) 0.072(4) 0.075(5) 0.012(4) 0.011(5) 0.015(4)
C37 0.150(17) 0.075(8) 0.086(10) 0.009(9) 0.046(11) 0.017(7)
C38 0.106(11) 0.073(6) 0.088(9) -0.005(7) 0.036(9) 0.000(6)
C39 0.077(8) 0.115(10) 0.105(11) 0.012(7) 0.044(8) 0.029(8)
C40 0.065(7) 0.122(11) 0.103(11) 0.005(7) 0.033(8) 0.002(9)
O13 0.190(12) 0.116(8) 0.222(13) 0.017(7) 0.127(11) 0.027(8)
O14 0.192(12) 0.119(8) 0.242(14) 0.021(8) 0.114(12) 0.005(8)
C41 0.163(12) 0.106(8) 0.221(14) 0.026(8) 0.126(11) 0.030(9)
C42 0.188(13) 0.116(9) 0.227(14) 0.029(9) 0.115(12) 0.017(9)
C43 0.185(13) 0.110(9) 0.227(14) 0.026(9) 0.127(12) 0.010(9)
C44 0.197(13) 0.129(9) 0.222(14) 0.015(9) 0.127(12) 0.014(9)
O16 0.098(6) 0.072(5) 0.089(6) -0.012(5) 0.027(6) -0.007(4)
O15 0.105(8) 0.086(6) 0.163(11) -0.012(5) 0.076(8) -0.030(6)
C45 0.075(8) 0.105(9) 0.134(13) -0.008(7) 0.064(9) -0.016(9)
C46 0.100(10) 0.088(8) 0.067(7) 0.004(7) 0.028(8) 0.012(6)
C47 0.081(8) 0.067(6) 0.119(12) -0.005(6) 0.050(9) -0.002(7)
C48 0.102(10) 0.077(7) 0.121(12) 0.000(7) 0.067(10) 0.008(7)
O17 0.089(6) 0.062(4) 0.095(7) -0.006(4) 0.009(5) -0.013(4)
O18 0.094(7) 0.092(6) 0.106(8) -0.026(5) 0.028(7) -0.010(6)
C49 0.084(8) 0.087(8) 0.079(8) -0.011(7) 0.013(7) -0.014(6)
C50 0.109(12) 0.118(12) 0.089(11) -0.032(10) 0.034(10) -0.038(9)
C51 0.124(14) 0.088(8) 0.103(11) -0.017(9) 0.036(11) -0.006(8)
C52 0.162(18) 0.079(8) 0.060(7) -0.014(9) 0.016(9) 0.003(6)
O19 0.097(8) 0.190(13) 0.073(7) -0.043(9) -0.011(6) 0.041(8)
O20 0.087(7) 0.130(9) 0.174(14) -0.019(7) 0.063(9) -0.021(10)
C53 0.086(11) 0.18(2) 0.076(11) 0.012(11) 0.009(9) 0.008(11)
C54 0.075(9) 0.173(19) 0.114(15) -0.007(11) 0.016(10) -0.057(14)
C55 0.082(10) 0.085(9) 0.109(13) 0.001(7) -0.004(9) 0.044(8)
C56 0.080(10) 0.130(13) 0.104(13) -0.011(9) 0.021(10) 0.013(11)
O21 0.062(5) 0.283(19) 0.042(4) 0.030(8) -0.013(4) -0.001(7)
O22 0.062(4) 0.085(5) 0.057(4) -0.004(4) -0.009(4) 0.006(4)
C57 0.068(7) 0.097(8) 0.068(7) 0.000(6) 0.017(6) 0.004(6)
C58 0.073(7) 0.059(5) 0.064(6) 0.008(5) -0.018(6) -0.002(5)
C59 0.065(7) 0.111(10) 0.080(8) 0.001(7) 0.009(7) -0.009(7)
C60 0.048(5) 0.161(14) 0.056(6) 0.027(7) 0.005(5) 0.001(7)
O23 0.111(7) 0.151(8) 0.105(7) 0.010(7) 0.016(6) -0.027(6)
O24 0.076(5) 0.156(8) 0.070(5) -0.020(5) 0.027(4) -0.017(5)
C61 0.108(8) 0.157(10) 0.105(8) 0.008(8) 0.015(7) -0.027(8)
C62 0.087(7) 0.163(9) 0.079(6) -0.012(7) 0.035(6) -0.028(7)
C63 0.087(7) 0.150(9) 0.090(7) -0.003(7) 0.032(6) -0.012(7)
C64 0.092(7) 0.137(9) 0.096(7) 0.005(7) 0.036(6) -0.022(7)
O25 0.055(5) 0.205(14) 0.096(8) 0.004(6) 0.015(5) -0.045(9)
O26 0.059(6) 0.46(4) 0.079(8) 0.035(12) 0.014(6) 0.010(14)
C65 0.064(8) 0.146(15) 0.098(12) 0.014(9) 0.004(8) 0.046(11)
C66 0.072(9) 0.25(3) 0.071(9) 0.012(13) -0.004(8) -0.025(13)
C67 0.104(11) 0.120(12) 0.077(9) 0.042(10) -0.008(8) -0.020(8)
C68 0.097(11) 0.105(11) 0.106(12) 0.000(8) 0.020(9) -0.041(9)
O27 0.126(9) 0.111(8) 0.113(9) 0.049(7) 0.039(8) 0.035(7)
O28 0.097(7) 0.098(6) 0.065(5) 0.032(5) 0.014(5) 0.008(4)
C69 0.152(19) 0.075(9) 0.093(12) -0.007(9) -0.021(13) -0.001(7)
C70 0.138(17) 0.134(15) 0.065(9) 0.025(13) 0.012(10) -0.031(9)
C71 0.107(11) 0.076(7) 0.089(9) 0.020(7) 0.017(9) 0.003(6)
C72 0.118(12) 0.079(7) 0.086(9) 0.034(8) 0.035(10) 0.024(7)
O29 0.065(4) 0.075(4) 0.049(4) 0.010(3) 0.014(3) 0.002(3)
O30 0.070(5) 0.118(6) 0.050(4) 0.000(5) 0.016(4) 0.003(4)
C73 0.066(6) 0.083(7) 0.060(6) 0.011(5) 0.020(5) -0.002(5)
C74 0.067(6) 0.113(9) 0.055(6) 0.022(6) 0.022(5) 0.019(6)
C75 0.065(6) 0.091(7) 0.061(6) 0.012(5) 0.017(5) 0.021(5)
C76 0.060(6) 0.083(7) 0.047(5) 0.006(5) 0.014(5) 0.006(5)

loop_
_atom_type_symbol
_atom_type_description
_atom_type_scat_dispersion_real
_atom_type_scat_dispersion_imag
_atom_type_scat_source
C C 0.0181 0.0091 'International Tables Vol C Tables 4.2.6.8 and 6.1.1.4'
H H 0.0000 0.0000 'International Tables Vol C Tables 4.2.6.8 and 6.1.1.4'
Cu Cu -1.9646 0.5888 'International Tables Vol C Tables 4.2.6.8 and 6.1.1.4'
N N 0.0311 0.0180 'International Tables Vol C Tables 4.2.6.8 and 6.1.1.4'
O O 0.0492 0.0322 'International Tables Vol C Tables 4.2.6.8 and 6.1.1.4'

loop_
_exptl_crystal_face_index_h
_exptl_crystal_face_index_k
_exptl_crystal_face_index_l
_exptl_crystal_face_perp_dist
-4 5 14 0.0393
0 -4 12 0.1304
4 -8 2 0.1433
-4 8 -2 0.1633
-2 -12 5 0.1327
-5 -9 2 0.1763
-4 2 -5 0.1516
5 8 -2 0.0684
1 -10 7 0.1492
-1 5 -11 0.1501
4 -6 -12 0.0808

loop_
_geom_angle_atom_site_label_1
_geom_angle_atom_site_label_2
_geom_angle_atom_site_label_3
_geom_angle_site_symmetry_1
_geom_angle_site_symmetry_3
_geom_angle
_geom_angle_publ_flag
O1 Cu1 N1 . . 96.1(3) ?
O3 Cu1 O1 . . 167.5(3) ?
O3 Cu1 O5 . . 88.9(3) ?
O3 Cu1 O8 . . 89.2(3) ?
O3 Cu1 N1 . . 96.4(3) ?
O5 Cu1 O1 . . 89.4(3) ?
O5 Cu1 N1 . . 96.9(3) ?
O8 Cu1 O1 . . 90.1(3) ?
O8 Cu1 O5 . . 169.2(3) ?
O8 Cu1 N1 . . 93.9(2) ?
O2 Cu2 O6 . . 89.2(3) ?
O2 Cu2 N3 . . 98.2(3) ?
O4 Cu2 O2 . . 168.6(3) ?
O4 Cu2 O6 . . 88.8(3) ?
O4 Cu2 N3 . . 93.2(3) ?
O6 Cu2 N3 . . 95.3(3) ?
O9 Cu2 O2 . . 90.4(4) ?
O9 Cu2 O4 . . 89.1(4) ?
O9 Cu2 O6 . . 167.6(3) ?
O9 Cu2 N3 . . 97.1(3) ?
C1 O1 Cu1 . . 123.9(7) ?
C1 O2 Cu2 . . 121.4(7) ?
C3 O3 Cu1 . . 124.2(6) ?
C3 O4 Cu2 . . 124.8(7) ?
C23 O5 Cu1 . . 123.2(5) ?
C23 O6 Cu2 . . 122.3(5) ?
C27 O7 H7 . . 109.5 ?
C30 O8 Cu1 . . 121.5(5) ?
C30 O9 Cu2 . . 124.8(5) ?
C34 O10 H10 . . 109.5 ?
C5 N1 Cu1 . . 111.2(5) ?
C5 N1 C7 . . 108.2(8) ?
C7 N1 Cu1 . . 110.5(5) ?
C9 N1 Cu1 . . 109.5(5) ?
C9 N1 C5 . . 110.1(8) ?
C9 N1 C7 . . 107.3(8) ?
C8 N2 C6 . . 108.7(8) ?
C10 N2 C6 . . 110.9(9) ?
C10 N2 C8 . . 107.1(8) ?
C11 N3 Cu2 . . 113.5(6) ?
C11 N3 C15 . . 106.3(9) ?
C11 N3 C19 . . 111.7(9) ?
C15 N3 Cu2 . . 111.5(6) ?
C19 N3 Cu2 . . 109.1(6) ?
C19 N3 C15 . . 104.4(8) ?
C13 N3 Cu2 . . 110.9(10) ?
C17 N3 Cu2 . . 110.2(10) ?
C17 N3 C13 . . 107.1(15) ?
C17 N3 C21 . . 115.3(16) ?
C21 N3 Cu2 . . 110.6(10) ?
C21 N3 C13 . . 102.3(16) ?
C12 N4 C16 . . 106.3(10) ?
C12 N4 C20 . . 108.4(9) ?
C20 N4 C16 . . 108.8(9) ?
C18 N4 C14 . . 113.2(19) ?
C18 N4 C22 . . 110.9(18) ?
C22 N4 C14 . . 98(2) ?
O1 C1 O2 . . 126.5(11) ?
O1 C1 C2 . . 117.0(9) ?
O2 C1 C2 . . 116.5(9) ?
C1 C2 H2A . . 109.5 ?
C1 C2 H2B . . 109.5 ?
C1 C2 H2C . . 109.5 ?
H2A C2 H2B . . 109.5 ?
H2A C2 H2C . . 109.5 ?
H2B C2 H2C . . 109.5 ?
O3 C3 O4 . . 122.7(10) ?
O3 C3 C4 . . 120.4(8) ?
O4 C3 C4 . . 116.9(9) ?
C3 C4 H4A . . 109.5 ?
C3 C4 H4B . . 109.5 ?
C3 C4 H4C . . 109.5 ?
H4A C4 H4B . . 109.5 ?
H4A C4 H4C . . 109.5 ?
H4B C4 H4C . . 109.5 ?
O5 C23 C24 . . 116.4(7) ?
O6 C23 O5 . . 125.9(8) ?
O6 C23 C24 . . 117.6(7) ?
C25 C24 C23 . . 120.3(7) ?
C29 C24 C23 . . 119.8(7) ?
C29 C24 C25 . . 119.9(7) ?
C24 C25 H25 . . 120.8 ?
C24 C25 C26 . . 118.4(8) ?
C26 C25 H25 . . 120.8 ?
C25 C26 H26 . . 119.0 ?
C27 C26 C25 . . 122.0(8) ?
C27 C26 H26 . . 119.0 ?
O7 C27 C26 . . 119.1(8) ?
O7 C27 C28 . . 121.4(8) ?
C26 C27 C28 . . 119.5(7) ?
C27 C28 H28 . . 120.5 ?
C29 C28 C27 . . 118.9(8) ?
C29 C28 H28 . . 120.5 ?
C24 C29 H29 . . 119.4 ?
C28 C29 C24 . . 121.2(7) ?
C28 C29 H29 . . 119.4 ?
O8 C30 C31 . . 116.8(7) ?
O9 C30 O8 . . 125.1(7) ?
O9 C30 C31 . . 118.0(7) ?
C32 C31 C30 . . 119.8(7) ?
C32 C31 C36 . . 118.0(7) ?
C36 C31 C30 . . 122.2(7) ?
C31 C32 H32 . . 119.5 ?
C33 C32 C31 . . 121.0(8) ?
C33 C32 H32 . . 119.5 ?
C32 C33 H33 . . 120.2 ?
C32 C33 C34 . . 119.7(7) ?
C34 C33 H33 . . 120.2 ?
O10 C34 C33 . . 122.7(7) ?
O10 C34 C35 . . 118.0(7) ?
C35 C34 C33 . . 119.1(7) ?
C34 C35 H35 . . 119.8 ?
C36 C35 C34 . . 120.4(7) ?
C36 C35 H35 . . 119.8 ?
C31 C36 H36 . . 119.2 ?
C35 C36 C31 . . 121.6(7) ?
C35 C36 H36 . . 119.2 ?
N1 C5 H5A . . 109.7 ?
N1 C5 H5B . . 109.7 ?
N1 C5 C6 . . 110.0(7) ?
H5A C5 H5B . . 108.2 ?
C6 C5 H5A . . 109.7 ?
C6 C5 H5B . . 109.7 ?
N2 C6 C5 . . 109.2(7) ?
N2 C6 H6A . . 109.8 ?
N2 C6 H6B . . 109.8 ?
C5 C6 H6A . . 109.8 ?
C5 C6 H6B . . 109.8 ?
H6A C6 H6B . . 108.3 ?
N1 C7 H7A . . 109.6 ?
N1 C7 H7B . . 109.6 ?
N1 C7 C8 . . 110.2(8) ?
H7A C7 H7B . . 108.1 ?
C8 C7 H7A . . 109.6 ?
C8 C7 H7B . . 109.6 ?
N2 C8 C7 . . 109.8(9) ?
N2 C8 H8A . . 109.7 ?
N2 C8 H8B . . 109.7 ?
C7 C8 H8A . . 109.7 ?
C7 C8 H8B . . 109.7 ?
H8A C8 H8B . . 108.2 ?
N1 C9 H9A . . 109.3 ?
N1 C9 H9B . . 109.3 ?
N1 C9 C10 . . 111.8(8) ?
H9A C9 H9B . . 107.9 ?
C10 C9 H9A . . 109.3 ?
C10 C9 H9B . . 109.3 ?
N2 C10 C9 . . 109.7(8) ?
N2 C10 H10A . . 109.7 ?
N2 C10 H10B . . 109.7 ?
C9 C10 H10A . . 109.7 ?
C9 C10 H10B . . 109.7 ?
H10A C10 H10B . . 108.2 ?
N3 C11 H11A . . 109.5 ?
N3 C11 H11B . . 109.5 ?
N3 C11 C12 . . 110.8(10) ?
H11A C11 H11B . . 108.1 ?
C12 C11 H11A . . 109.5 ?
C12 C11 H11B . . 109.5 ?
N4 C12 C11 . . 112.1(10) ?
N4 C12 H12A . . 109.2 ?
N4 C12 H12B . . 109.2 ?
C11 C12 H12A . . 109.2 ?
C11 C12 H12B . . 109.2 ?
H12A C12 H12B . . 107.9 ?
N3 C15 H15A . . 109.8 ?
N3 C15 H15B . . 109.8 ?
N3 C15 C16 . . 109.3(10) ?
H15A C15 H15B . . 108.3 ?
C16 C15 H15A . . 109.8 ?
C16 C15 H15B . . 109.8 ?
N4 C16 C15 . . 110.8(9) ?
N4 C16 H16A . . 109.5 ?
N4 C16 H16B . . 109.5 ?
C15 C16 H16A . . 109.5 ?
C15 C16 H16B . . 109.5 ?
H16A C16 H16B . . 108.1 ?
N3 C19 H19A . . 109.8 ?
N3 C19 H19B . . 109.8 ?
N3 C19 C20 . . 109.4(9) ?
H19A C19 H19B . . 108.2 ?
C20 C19 H19A . . 109.8 ?
C20 C19 H19B . . 109.8 ?
N4 C20 C19 . . 111.3(10) ?
N4 C20 H20A . . 109.4 ?
N4 C20 H20B . . 109.4 ?
C19 C20 H20A . . 109.4 ?
C19 C20 H20B . . 109.4 ?
H20A C20 H20B . . 108.0 ?
N3 C13 H13A . . 110.4 ?
N3 C13 H13B . . 110.4 ?
N3 C13 C14 . . 106.6(17) ?
H13A C13 H13B . . 108.6 ?
C14 C13 H13A . . 110.4 ?
C14 C13 H13B . . 110.4 ?
N4 C14 C13 . . 111.5(17) ?
N4 C14 H14A . . 109.3 ?
N4 C14 H14B . . 109.3 ?
C13 C14 H14A . . 109.3 ?
C13 C14 H14B . . 109.3 ?
H14A C14 H14B . . 108.0 ?
N3 C17 H17A . . 109.3 ?
N3 C17 H17B . . 109.3 ?
N3 C17 C18 . . 111.4(16) ?
H17A C17 H17B . . 108.0 ?
C18 C17 H17A . . 109.3 ?
C18 C17 H17B . . 109.3 ?
N4 C18 C17 . . 111.3(15) ?
N4 C18 H18A . . 109.4 ?
N4 C18 H18B . . 109.4 ?
C17 C18 H18A . . 109.4 ?
C17 C18 H18B . . 109.4 ?
H18A C18 H18B . . 108.0 ?
N3 C21 H21A . . 109.9 ?
N3 C21 H21B . . 109.9 ?
N3 C21 C22 . . 109.1(16) ?
H21A C21 H21B . . 108.3 ?
C22 C21 H21A . . 109.9 ?
C22 C21 H21B . . 109.9 ?
N4 C22 C21 . . 111.9(16) ?
N4 C22 H22A . . 109.2 ?
N4 C22 H22B . . 109.2 ?
C21 C22 H22A . . 109.2 ?
C21 C22 H22B . . 109.2 ?
H22A C22 H22B . . 107.9 ?
C40 O11 C37 . . 107.3(11) ?
C38 O12 C39 . . 109.7(12) ?
O11 C37 H37A . . 109.5 ?
O11 C37 H37B . . 109.5 ?
O11 C37 C38 . . 110.9(14) ?
H37A C37 H37B . . 108.1 ?
C38 C37 H37A . . 109.5 ?
C38 C37 H37B . . 109.5 ?
O12 C38 C37 . . 110.1(13) ?
O12 C38 H38A . . 109.6 ?
O12 C38 H38B . . 109.6 ?
C37 C38 H38A . . 109.6 ?
C37 C38 H38B . . 109.6 ?
H38A C38 H38B . . 108.2 ?
O12 C39 H39A . . 110.4 ?
O12 C39 H39B . . 110.4 ?
O12 C39 C40 . . 106.7(11) ?
H39A C39 H39B . . 108.6 ?
C40 C39 H39A . . 110.4 ?
C40 C39 H39B . . 110.4 ?
O11 C40 C39 . . 110.6(15) ?
O11 C40 H40A . . 109.5 ?
O11 C40 H40B . . 109.5 ?
C39 C40 H40A . . 109.5 ?
C39 C40 H40B . . 109.5 ?
H40A C40 H40B . . 108.1 ?
C44 O13 C41 . . 107.4(18) ?
C43 O14 C42 . . 109(2) ?
O13 C41 H41A . . 108.2 ?
O13 C41 H41B . . 108.2 ?
O13 C41 C42 . . 116(2) ?
H41A C41 H41B . . 107.3 ?
C42 C41 H41A . . 108.2 ?
C42 C41 H41B . . 108.2 ?
O14 C42 C41 . . 108(2) ?
O14 C42 H42A . . 110.0 ?
O14 C42 H42B . . 110.0 ?
C41 C42 H42A . . 110.0 ?
C41 C42 H42B . . 110.0 ?
H42A C42 H42B . . 108.4 ?
O14 C43 H43A . . 108.0 ?
O14 C43 H43B . . 108.0 ?
O14 C43 C44 . . 117(2) ?
H43A C43 H43B . . 107.2 ?
C44 C43 H43A . . 108.0 ?
C44 C43 H43B . . 108.0 ?
O13 C44 C43 . . 119(2) ?
O13 C44 H44A . . 107.5 ?
O13 C44 H44B . . 107.5 ?
C43 C44 H44A . . 107.5 ?
C43 C44 H44B . . 107.5 ?
H44A C44 H44B . . 107.0 ?
C47 O16 C46 . . 111.7(11) ?
C45 O15 C48 . . 111.5(12) ?
O15 C45 H45A . . 109.8 ?
O15 C45 H45B . . 109.8 ?
O15 C45 C46 . . 109.4(13) ?
H45A C45 H45B . . 108.2 ?
C46 C45 H45A . . 109.8 ?
C46 C45 H45B . . 109.8 ?
O16 C46 C45 . . 113.0(12) ?
O16 C46 H46A . . 109.0 ?
O16 C46 H46B . . 109.0 ?
C45 C46 H46A . . 109.0 ?
C45 C46 H46B . . 109.0 ?
H46A C46 H46B . . 107.8 ?
O16 C47 H47A . . 109.0 ?
O16 C47 H47B . . 109.0 ?
O16 C47 C48 . . 112.9(12) ?
H47A C47 H47B . . 107.8 ?
C48 C47 H47A . . 109.0 ?
C48 C47 H47B . . 109.0 ?
O15 C48 C47 . . 109.6(13) ?
O15 C48 H48A . . 109.7 ?
O15 C48 H48B . . 109.7 ?
C47 C48 H48A . . 109.7 ?
C47 C48 H48B . . 109.7 ?
H48A C48 H48B . . 108.2 ?
C49 O17 C52 . . 108.3(14) ?
C50 O18 C51 . . 107.4(15) ?
O17 C49 H49A . . 109.6 ?
O17 C49 H49B . . 109.6 ?
O17 C49 C50 . . 110.4(14) ?
H49A C49 H49B . . 108.1 ?
C50 C49 H49A . . 109.6 ?
C50 C49 H49B . . 109.6 ?
O18 C50 C49 . . 112.3(14) ?
O18 C50 H50A . . 109.2 ?
O18 C50 H50B . . 109.2 ?
C49 C50 H50A . . 109.2 ?
C49 C50 H50B . . 109.2 ?
H50A C50 H50B . . 107.9 ?
O18 C51 H51A . . 109.8 ?
O18 C51 H51B . . 109.8 ?
H51A C51 H51B . . 108.2 ?
C52 C51 O18 . . 109.6(14) ?
C52 C51 H51A . . 109.8 ?
C52 C51 H51B . . 109.8 ?
O17 C52 H52A . . 109.5 ?
O17 C52 H52B . . 109.5 ?
C51 C52 O17 . . 110.8(14) ?
C51 C52 H52A . . 109.5 ?
C51 C52 H52B . . 109.5 ?
H52A C52 H52B . . 108.1 ?
C56 O19 C53 . . 110.6(16) ?
C55 O20 C54 . . 112.8(17) ?
O19 C53 H53A . . 108.5 ?
O19 C53 H53B . . 108.5 ?
O19 C53 C54 . . 114.9(18) ?
H53A C53 H53B . . 107.5 ?
C54 C53 H53A . . 108.5 ?
C54 C53 H53B . . 108.5 ?
O20 C54 C53 . . 110.8(17) ?
O20 C54 H54A . . 109.5 ?
O20 C54 H54B . . 109.5 ?
C53 C54 H54A . . 109.5 ?
C53 C54 H54B . . 109.5 ?
H54A C54 H54B . . 108.1 ?
O20 C55 H55A . . 109.7 ?
O20 C55 H55B . . 109.7 ?
O20 C55 C56 . . 110.0(14) ?
H55A C55 H55B . . 108.2 ?
C56 C55 H55A . . 109.7 ?
C56 C55 H55B . . 109.7 ?
O19 C56 C55 . . 110.4(19) ?
O19 C56 H56A . . 109.6 ?
O19 C56 H56B . . 109.6 ?
C55 C56 H56A . . 109.6 ?
C55 C56 H56B . . 109.6 ?
H56A C56 H56B . . 108.1 ?
C60 O21 C57 . . 110.2(11) ?
C58 O22 C59 . . 107.0(10) ?
O21 C57 H57A . . 109.9 ?
O21 C57 H57B . . 109.9 ?
O21 C57 C58 . . 109.1(13) ?
H57A C57 H57B . . 108.3 ?
C58 C57 H57A . . 109.9 ?
C58 C57 H57B . . 109.9 ?
O22 C58 C57 . . 113.9(10) ?
O22 C58 H58A . . 108.8 ?
O22 C58 H58B . . 108.8 ?
C57 C58 H58A . . 108.8 ?
C57 C58 H58B . . 108.8 ?
H58A C58 H58B . . 107.7 ?
O22 C59 H59A . . 108.7 ?
O22 C59 H59B . . 108.7 ?
O22 C59 C60 . . 114.4(14) ?
H59A C59 H59B . . 107.6 ?
C60 C59 H59A . . 108.7 ?
C60 C59 H59B . . 108.7 ?
O21 C60 C59 . . 110.8(12) ?
O21 C60 H60A . . 109.5 ?
O21 C60 H60B . . 109.5 ?
C59 C60 H60A . . 109.5 ?
C59 C60 H60B . . 109.5 ?
H60A C60 H60B . . 108.1 ?
C64 O23 C61 . . 106.7(17) ?
C62 O24 C63 . . 111.5(13) ?
O23 C61 H61A . . 109.2 ?
O23 C61 H61B . . 109.2 ?
O23 C61 C62 . . 112.0(19) ?
H61A C61 H61B . . 107.9 ?
C62 C61 H61A . . 109.2 ?
C62 C61 H61B . . 109.2 ?
O24 C62 C61 . . 107.4(18) ?
O24 C62 H62A . . 110.2 ?
O24 C62 H62B . . 110.2 ?
C61 C62 H62A . . 110.2 ?
C61 C62 H62B . . 110.2 ?
H62A C62 H62B . . 108.5 ?
O24 C63 H63A . . 109.7 ?
O24 C63 H63B . . 109.7 ?
O24 C63 C64 . . 109.9(16) ?
H63A C63 H63B . . 108.2 ?
C64 C63 H63A . . 109.7 ?
C64 C63 H63B . . 109.7 ?
O23 C64 C63 . . 111.9(17) ?
O23 C64 H64A . . 109.2 ?
O23 C64 H64B . . 109.2 ?
C63 C64 H64A . . 109.2 ?
C63 C64 H64B . . 109.2 ?
H64A C64 H64B . . 107.9 ?
C65 O25 C68 . . 106.9(14) ?
C67 O26 C66 . . 108.4(17) ?
O25 C65 H65A . . 110.1 ?
O25 C65 H65B . . 110.1 ?
O25 C65 C66 . . 108.1(16) ?
H65A C65 H65B . . 108.4 ?
C66 C65 H65A . . 110.1 ?
C66 C65 H65B . . 110.1 ?
O26 C66 C65 . . 104.6(17) ?
O26 C66 H66A . . 110.8 ?
O26 C66 H66B . . 110.8 ?
C65 C66 H66A . . 110.8 ?
C65 C66 H66B . . 110.8 ?
H66A C66 H66B . . 108.9 ?
O26 C67 H67A . . 109.1 ?
O26 C67 H67B . . 109.1 ?
O26 C67 C68 . . 113(2) ?
H67A C67 H67B . . 107.8 ?
C68 C67 H67A . . 109.1 ?
C68 C67 H67B . . 109.1 ?
O25 C68 H68A . . 110.1 ?
O25 C68 H68B . . 110.1 ?
C67 C68 O25 . . 108.1(14) ?
C67 C68 H68A . . 110.1 ?
C67 C68 H68B . . 110.1 ?
H68A C68 H68B . . 108.4 ?
C72 O27 C69 . . 110.5(13) ?
C70 O28 C71 . . 112.7(12) ?
O27 C69 H69A . . 109.6 ?
O27 C69 H69B . . 109.6 ?
O27 C69 C70 . . 110.3(18) ?
H69A C69 H69B . . 108.1 ?
C70 C69 H69A . . 109.6 ?
C70 C69 H69B . . 109.6 ?
O28 C70 C69 . . 107.1(14) ?
O28 C70 H70A . . 110.3 ?
O28 C70 H70B . . 110.3 ?
C69 C70 H70A . . 110.3 ?
C69 C70 H70B . . 110.3 ?
H70A C70 H70B . . 108.5 ?
O28 C71 H71A . . 110.2 ?
O28 C71 H71B . . 110.2 ?
O28 C71 C72 . . 107.5(14) ?
H71A C71 H71B . . 108.5 ?
C72 C71 H71A . . 110.2 ?
C72 C71 H71B . . 110.2 ?
O27 C72 C71 . . 111.5(13) ?
O27 C72 H72A . . 109.3 ?
O27 C72 H72B . . 109.3 ?
C71 C72 H72A . . 109.3 ?
C71 C72 H72B . . 109.3 ?
H72A C72 H72B . . 108.0 ?
C76 O29 C73 . . 107.8(9) ?
C74 O30 C75 . . 110.4(10) ?
O29 C73 H73A . . 108.5 ?
O29 C73 H73B . . 108.5 ?
O29 C73 C74 . . 115.1(11) ?
H73A C73 H73B . . 107.5 ?
C74 C73 H73A . . 108.5 ?
C74 C73 H73B . . 108.5 ?
O30 C74 C73 . . 111.0(10) ?
O30 C74 H74A . . 109.4 ?
O30 C74 H74B . . 109.4 ?
C73 C74 H74A . . 109.4 ?
C73 C74 H74B . . 109.4 ?
H74A C74 H74B . . 108.0 ?
O30 C75 H75A . . 110.0 ?
O30 C75 H75B . . 110.0 ?
O30 C75 C76 . . 108.4(9) ?
H75A C75 H75B . . 108.4 ?
C76 C75 H75A . . 110.0 ?
C76 C75 H75B . . 110.0 ?
O29 C76 C75 . . 115.1(10) ?
O29 C76 H76A . . 108.5 ?
O29 C76 H76B . . 108.5 ?
C75 C76 H76A . . 108.5 ?
C75 C76 H76B . . 108.5 ?
H76A C76 H76B . . 107.5 ?

loop_
_geom_bond_atom_site_label_1
_geom_bond_atom_site_label_2
_geom_bond_site_symmetry_2
_geom_bond_distance
_geom_bond_publ_flag
Cu1 O1 . 1.984(7) ?
Cu1 O3 . 1.959(7) ?
Cu1 O5 . 1.970(6) ?
Cu1 O8 . 1.963(6) ?
Cu1 N1 . 2.211(7) ?
Cu2 O2 . 1.973(9) ?
Cu2 O4 . 1.971(8) ?
Cu2 O6 . 1.982(6) ?
Cu2 O9 . 1.963(6) ?
Cu2 N3 . 2.189(7) ?
O1 C1 . 1.240(12) ?
O2 C1 . 1.248(13) ?
O3 C3 . 1.264(12) ?
O4 C3 . 1.277(12) ?
O5 C23 . 1.262(11) ?
O6 C23 . 1.250(10) ?
O7 H7 . 0.8400 ?
O7 C27 . 1.341(10) ?
O8 C30 . 1.279(10) ?
O9 C30 . 1.245(10) ?
O10 H10 . 0.8400 ?
O10 C34 . 1.346(10) ?
N1 C5 . 1.470(11) ?
N1 C7 . 1.493(14) ?
N1 C9 . 1.448(12) ?
N2 C6 . 1.485(11) ?
N2 C8 . 1.478(15) ?
N2 C10 . 1.471(13) ?
N3 C11 . 1.444(15) ?
N3 C15 . 1.535(15) ?
N3 C19 . 1.458(14) ?
N3 C13 . 1.52(3) ?
N3 C17 . 1.45(2) ?
N3 C21 . 1.45(2) ?
N4 C12 . 1.429(15) ?
N4 C16 . 1.474(15) ?
N4 C20 . 1.439(15) ?
N4 C14 . 1.51(3) ?
N4 C18 . 1.41(2) ?
N4 C22 . 1.46(2) ?
C1 C2 . 1.503(17) ?
C2 H2A . 0.9800 ?
C2 H2B . 0.9800 ?
C2 H2C . 0.9800 ?
C3 C4 . 1.489(17) ?
C4 H4A . 0.9800 ?
C4 H4B . 0.9800 ?
C4 H4C . 0.9800 ?
C23 C24 . 1.489(11) ?
C24 C25 . 1.396(12) ?
C24 C29 . 1.394(10) ?
C25 H25 . 0.9500 ?
C25 C26 . 1.412(12) ?
C26 H26 . 0.9500 ?
C26 C27 . 1.365(13) ?
C27 C28 . 1.419(12) ?
C28 H28 . 0.9500 ?
C28 C29 . 1.390(11) ?
C29 H29 . 0.9500 ?
C30 C31 . 1.485(12) ?
C31 C32 . 1.393(12) ?
C31 C36 . 1.394(12) ?
C32 H32 . 0.9500 ?
C32 C33 . 1.391(13) ?
C33 H33 . 0.9500 ?
C33 C34 . 1.398(12) ?
C34 C35 . 1.391(11) ?
C35 H35 . 0.9500 ?
C35 C36 . 1.367(12) ?
C36 H36 . 0.9500 ?
C5 H5A . 0.9900 ?
C5 H5B . 0.9900 ?
C5 C6 . 1.582(11) ?
C6 H6A . 0.9900 ?
C6 H6B . 0.9900 ?
C7 H7A . 0.9900 ?
C7 H7B . 0.9900 ?
C7 C8 . 1.557(12) ?
C8 H8A . 0.9900 ?
C8 H8B . 0.9900 ?
C9 H9A . 0.9900 ?
C9 H9B . 0.9900 ?
C9 C10 . 1.538(11) ?
C10 H10A . 0.9900 ?
C10 H10B . 0.9900 ?
C11 H11A . 0.9900 ?
C11 H11B . 0.9900 ?
C11 C12 . 1.526(15) ?
C12 H12A . 0.9900 ?
C12 H12B . 0.9900 ?
C15 H15A . 0.9900 ?
C15 H15B . 0.9900 ?
C15 C16 . 1.547(15) ?
C16 H16A . 0.9900 ?
C16 H16B . 0.9900 ?
C19 H19A . 0.9900 ?
C19 H19B . 0.9900 ?
C19 C20 . 1.549(15) ?
C20 H20A . 0.9900 ?
C20 H20B . 0.9900 ?
C13 H13A . 0.9900 ?
C13 H13B . 0.9900 ?
C13 C14 . 1.56(2) ?
C14 H14A . 0.9900 ?
C14 H14B . 0.9900 ?
C17 H17A . 0.9900 ?
C17 H17B . 0.9900 ?
C17 C18 . 1.54(2) ?
C18 H18A . 0.9900 ?
C18 H18B . 0.9900 ?
C21 H21A . 0.9900 ?
C21 H21B . 0.9900 ?
C21 C22 . 1.55(2) ?
C22 H22A . 0.9900 ?
C22 H22B . 0.9900 ?
O11 C37 . 1.44(3) ?
O11 C40 . 1.38(2) ?
O12 C38 . 1.379(16) ?
O12 C39 . 1.493(18) ?
C37 H37A . 0.9900 ?
C37 H37B . 0.9900 ?
C37 C38 . 1.52(2) ?
C38 H38A . 0.9900 ?
C38 H38B . 0.9900 ?
C39 H39A . 0.9900 ?
C39 H39B . 0.9900 ?
C39 C40 . 1.50(2) ?
C40 H40A . 0.9900 ?
C40 H40B . 0.9900 ?
O13 C41 . 1.405(19) ?
O13 C44 . 1.389(19) ?
O14 C42 . 1.355(19) ?
O14 C43 . 1.33(2) ?
C41 H41A . 0.9900 ?
C41 H41B . 0.9900 ?
C41 C42 . 1.46(2) ?
C42 H42A . 0.9900 ?
C42 H42B . 0.9900 ?
C43 H43A . 0.9900 ?
C43 H43B . 0.9900 ?
C43 C44 . 1.48(2) ?
C44 H44A . 0.9900 ?
C44 H44B . 0.9900 ?
O16 C46 . 1.442(19) ?
O16 C47 . 1.404(18) ?
O15 C45 . 1.398(18) ?
O15 C48 . 1.409(19) ?
C45 H45A . 0.9900 ?
C45 H45B . 0.9900 ?
C45 C46 . 1.51(2) ?
C46 H46A . 0.9900 ?
C46 H46B . 0.9900 ?
C47 H47A . 0.9900 ?
C47 H47B . 0.9900 ?
C47 C48 . 1.518(19) ?
C48 H48A . 0.9900 ?
C48 H48B . 0.9900 ?
O17 C49 . 1.439(19) ?
O17 C52 . 1.44(2) ?
O18 C50 . 1.44(2) ?
O18 C51 . 1.46(2) ?
C49 H49A . 0.9900 ?
C49 H49B . 0.9900 ?
C49 C50 . 1.49(2) ?
C50 H50A . 0.9900 ?
C50 H50B . 0.9900 ?
C51 H51A . 0.9900 ?
C51 H51B . 0.9900 ?
C51 C52 . 1.43(2) ?
C52 H52A . 0.9900 ?
C52 H52B . 0.9900 ?
O19 C53 . 1.41(2) ?
O19 C56 . 1.41(2) ?
O20 C54 . 1.40(2) ?
O20 C55 . 1.40(3) ?
C53 H53A . 0.9900 ?
C53 H53B . 0.9900 ?
C53 C54 . 1.50(3) ?
C54 H54A . 0.9900 ?
C54 H54B . 0.9900 ?
C55 H55A . 0.9900 ?
C55 H55B . 0.9900 ?
C55 C56 . 1.55(3) ?
C56 H56A . 0.9900 ?
C56 H56B . 0.9900 ?
O21 C57 . 1.419(18) ?
O21 C60 . 1.388(18) ?
O22 C58 . 1.355(19) ?
O22 C59 . 1.404(16) ?
C57 H57A . 0.9900 ?
C57 H57B . 0.9900 ?
C57 C58 . 1.530(18) ?
C58 H58A . 0.9900 ?
C58 H58B . 0.9900 ?
C59 H59A . 0.9900 ?
C59 H59B . 0.9900 ?
C59 C60 . 1.44(2) ?
C60 H60A . 0.9900 ?
C60 H60B . 0.9900 ?
O23 C61 . 1.42(3) ?
O23 C64 . 1.37(2) ?
O24 C62 . 1.343(19) ?
O24 C63 . 1.45(2) ?
C61 H61A . 0.9900 ?
C61 H61B . 0.9900 ?
C61 C62 . 1.47(3) ?
C62 H62A . 0.9900 ?
C62 H62B . 0.9900 ?
C63 H63A . 0.9900 ?
C63 H63B . 0.9900 ?
C63 C64 . 1.46(3) ?
C64 H64A . 0.9900 ?
C64 H64B . 0.9900 ?
O25 C65 . 1.40(2) ?
O25 C68 . 1.43(2) ?
O26 C66 . 1.47(2) ?
O26 C67 . 1.37(2) ?
C65 H65A . 0.9900 ?
C65 H65B . 0.9900 ?
C65 C66 . 1.49(2) ?
C66 H66A . 0.9900 ?
C66 H66B . 0.9900 ?
C67 H67A . 0.9900 ?
C67 H67B . 0.9900 ?
C67 C68 . 1.422(17) ?
C68 H68A . 0.9900 ?
C68 H68B . 0.9900 ?
O27 C69 . 1.38(2) ?
O27 C72 . 1.37(2) ?
O28 C70 . 1.40(2) ?
O28 C71 . 1.426(18) ?
C69 H69A . 0.9900 ?
C69 H69B . 0.9900 ?
C69 C70 . 1.56(4) ?
C70 H70A . 0.9900 ?
C70 H70B . 0.9900 ?
C71 H71A . 0.9900 ?
C71 H71B . 0.9900 ?
C71 C72 . 1.58(3) ?
C72 H72A . 0.9900 ?
C72 H72B . 0.9900 ?
O29 C73 . 1.397(16) ?
O29 C76 . 1.382(14) ?
O30 C74 . 1.401(15) ?
O30 C75 . 1.446(16) ?
C73 H73A . 0.9900 ?
C73 H73B . 0.9900 ?
C73 C74 . 1.463(17) ?
C74 H74A . 0.9900 ?
C74 H74B . 0.9900 ?
C75 H75A . 0.9900 ?
C75 H75B . 0.9900 ?
C75 C76 . 1.482(15) ?
C76 H76A . 0.9900 ?
C76 H76B . 0.9900 ?

loop_
_geom_torsion_atom_site_label_1
_geom_torsion_atom_site_label_2
_geom_torsion_atom_site_label_3
_geom_torsion_atom_site_label_4
_geom_torsion_site_symmetry_1
_geom_torsion_site_symmetry_2
_geom_torsion_site_symmetry_3
_geom_torsion_site_symmetry_4
_geom_torsion
_geom_torsion_publ_flag
Cu1 O1 C1 O2 . . . . 1.7(13) ?
Cu1 O1 C1 C2 . . . . -178.0(6) ?
Cu1 O3 C3 O4 . . . . 3.4(12) ?
Cu1 O3 C3 C4 . . . . -177.2(6) ?
Cu1 O5 C23 O6 . . . . -0.1(17) ?
Cu1 O5 C23 C24 . . . . -177.5(7) ?
Cu1 O8 C30 O9 . . . . 5.1(14) ?
Cu1 O8 C30 C31 . . . . -176.4(6) ?
Cu1 N1 C5 C6 . . . . 176.1(8) ?
Cu1 N1 C7 C8 . . . . 179.0(7) ?
Cu1 N1 C9 C10 . . . . 175.2(8) ?
Cu2 O2 C1 O1 . . . . 1.7(13) ?
Cu2 O2 C1 C2 . . . . -178.5(6) ?
Cu2 O4 C3 O3 . . . . 0.9(12) ?
Cu2 O4 C3 C4 . . . . -178.5(6) ?
Cu2 O6 C23 O5 . . . . 4.2(17) ?
Cu2 O6 C23 C24 . . . . -178.5(7) ?
Cu2 O9 C30 O8 . . . . -1.4(15) ?
Cu2 O9 C30 C31 . . . . -179.9(7) ?
Cu2 N3 C11 C12 . . . . -175.7(9) ?
Cu2 N3 C15 C16 . . . . -172.7(8) ?
Cu2 N3 C19 C20 . . . . -171.4(8) ?
Cu2 N3 C13 C14 . . . . 171(2) ?
Cu2 N3 C17 C18 . . . . 178.6(17) ?
Cu2 N3 C21 C22 . . . . 170.3(19) ?
O5 C23 C24 C25 . . . . 172.2(10) ?
O5 C23 C24 C29 . . . . -5.5(15) ?
O6 C23 C24 C25 . . . . -5.4(15) ?
O6 C23 C24 C29 . . . . 176.9(10) ?
O7 C27 C28 C29 . . . . -177.7(10) ?
O8 C30 C31 C32 . . . . -176.3(9) ?
O8 C30 C31 C36 . . . . 4.8(14) ?
O9 C30 C31 C32 . . . . 2.3(14) ?
O9 C30 C31 C36 . . . . -176.6(10) ?
O10 C34 C35 C36 . . . . 179.8(9) ?
N1 C5 C6 N2 . . . . 5.1(15) ?
N1 C7 C8 N2 . . . . 5.0(11) ?
N1 C9 C10 N2 . . . . 6.7(14) ?
N3 C11 C12 N4 . . . . -10.6(17) ?
N3 C15 C16 N4 . . . . -8.9(14) ?
N3 C19 C20 N4 . . . . -16.8(14) ?
N3 C13 C14 N4 . . . . 18(4) ?
N3 C17 C18 N4 . . . . 4(3) ?
N3 C21 C22 N4 . . . . 13(3) ?
C23 C24 C25 C26 . . . . 179.5(10) ?
C23 C24 C29 C28 . . . . -178.6(10) ?
C24 C25 C26 C27 . . . . 1.9(17) ?
C25 C24 C29 C28 . . . . 3.7(16) ?
C25 C26 C27 O7 . . . . 178.5(10) ?
C25 C26 C27 C28 . . . . -1.9(17) ?
C26 C27 C28 C29 . . . . 2.7(16) ?
C27 C28 C29 C24 . . . . -3.6(16) ?
C29 C24 C25 C26 . . . . -2.8(16) ?
C30 C31 C32 C33 . . . . -175.8(9) ?
C30 C31 C36 C35 . . . . 177.2(9) ?
C31 C32 C33 C34 . . . . -0.8(15) ?
C32 C31 C36 C35 . . . . -1.7(15) ?
C32 C33 C34 O10 . . . . -178.1(10) ?
C32 C33 C34 C35 . . . . -3.1(15) ?
C33 C34 C35 C36 . . . . 4.5(15) ?
C34 C35 C36 C31 . . . . -2.1(15) ?
C36 C31 C32 C33 . . . . 3.2(15) ?
C5 N1 C7 C8 . . . . 57.1(10) ?
C5 N1 C9 C10 . . . . -62.2(12) ?
C6 N2 C8 C7 . . . . -62.9(11) ?
C6 N2 C10 C9 . . . . 54.2(12) ?
C7 N1 C5 C6 . . . . -62.4(12) ?
C7 N1 C9 C10 . . . . 55.3(11) ?
C8 N2 C6 C5 . . . . 57.2(13) ?
C8 N2 C10 C9 . . . . -64.3(11) ?
C9 N1 C5 C6 . . . . 54.6(13) ?
C9 N1 C7 C8 . . . . -61.7(10) ?
C10 N2 C6 C5 . . . . -60.3(13) ?
C10 N2 C8 C7 . . . . 56.9(10) ?
C11 N3 C15 C16 . . . . 63.2(12) ?
C11 N3 C19 C20 . . . . -45.2(13) ?
C12 N4 C16 C15 . . . . -53.6(13) ?
C12 N4 C20 C19 . . . . 65.7(13) ?
C15 N3 C11 C12 . . . . -52.8(13) ?
C15 N3 C19 C20 . . . . 69.3(11) ?
C16 N4 C12 C11 . . . . 66.3(14) ?
C16 N4 C20 C19 . . . . -49.5(12) ?
C19 N3 C11 C12 . . . . 60.5(14) ?
C19 N3 C15 C16 . . . . -55.0(12) ?
C20 N4 C12 C11 . . . . -50.5(15) ?
C20 N4 C16 C15 . . . . 63.0(13) ?
C13 N3 C17 C18 . . . . 58(2) ?
C13 N3 C21 C22 . . . . -71(3) ?
C14 N4 C18 C17 . . . . -56(3) ?
C14 N4 C22 C21 . . . . 55(3) ?
C17 N3 C13 C14 . . . . -69(3) ?
C17 N3 C21 C22 . . . . 44(3) ?
C18 N4 C14 C13 . . . . 44(3) ?
C18 N4 C22 C21 . . . . -63(3) ?
C21 N3 C13 C14 . . . . 53(3) ?
C21 N3 C17 C18 . . . . -55(3) ?
C22 N4 C14 C13 . . . . -73(3) ?
C22 N4 C18 C17 . . . . 52(3) ?
O11 C37 C38 O12 . . . . 58.1(18) ?
O12 C39 C40 O11 . . . . -64.1(16) ?
C37 O11 C40 C39 . . . . 64.1(17) ?
C38 O12 C39 C40 . . . . 60.2(16) ?
C39 O12 C38 C37 . . . . -57.7(18) ?
C40 O11 C37 C38 . . . . -59.5(17) ?
O13 C41 C42 O14 . . . . -64(3) ?
O14 C43 C44 O13 . . . . 35(5) ?
C41 O13 C44 C43 . . . . -31(4) ?
C42 O14 C43 C44 . . . . -49(4) ?
C43 O14 C42 C41 . . . . 61(3) ?
C44 O13 C41 C42 . . . . 46(3) ?
O16 C47 C48 O15 . . . . 54.8(19) ?
O15 C45 C46 O16 . . . . -54(2) ?
C45 O15 C48 C47 . . . . -60.3(19) ?
C46 O16 C47 C48 . . . . -49.6(18) ?
C47 O16 C46 C45 . . . . 49.6(18) ?
C48 O15 C45 C46 . . . . 60.1(19) ?
O17 C49 C50 O18 . . . . -56(2) ?
O18 C51 C52 O17 . . . . 64(2) ?
C49 O17 C52 C51 . . . . -61.3(19) ?
C50 O18 C51 C52 . . . . -60(2) ?
C51 O18 C50 C49 . . . . 57(2) ?
C52 O17 C49 C50 . . . . 56.0(16) ?
O19 C53 C54 O20 . . . . 51(3) ?
O20 C55 C56 O19 . . . . -57.9(19) ?
C53 O19 C56 C55 . . . . 54(2) ?
C54 O20 C55 C56 . . . . 58(2) ?
C55 O20 C54 C53 . . . . -53(3) ?
C56 O19 C53 C54 . . . . -52(3) ?
O21 C57 C58 O22 . . . . -56.1(15) ?
O22 C59 C60 O21 . . . . 59(2) ?
C57 O21 C60 C59 . . . . -56(2) ?
C58 O22 C59 C60 . . . . -57.3(16) ?
C59 O22 C58 C57 . . . . 55.2(14) ?
C60 O21 C57 C58 . . . . 53.9(19) ?
O23 C61 C62 O24 . . . . 63(3) ?
O24 C63 C64 O23 . . . . -56(2) ?
C61 O23 C64 C63 . . . . 58(2) ?
C62 O24 C63 C64 . . . . 56(2) ?
C63 O24 C62 C61 . . . . -58(2) ?
C64 O23 C61 C62 . . . . -62(3) ?
O25 C65 C66 O26 . . . . -66(2) ?
O26 C67 C68 O25 . . . . 61(3) ?
C65 O25 C68 C67 . . . . -62(2) ?
C66 O26 C67 C68 . . . . -61(3) ?
C67 O26 C66 C65 . . . . 61(3) ?
C68 O25 C65 C66 . . . . 67(2) ?
O27 C69 C70 O28 . . . . 61(2) ?
O28 C71 C72 O27 . . . . -54.6(15) ?
C69 O27 C72 C71 . . . . 59(2) ?
C70 O28 C71 C72 . . . . 56.9(19) ?
C71 O28 C70 C69 . . . . -60(2) ?
C72 O27 C69 C70 . . . . -61.5(19) ?
O29 C73 C74 O30 . . . . -55.5(15) ?
O30 C75 C76 O29 . . . . 57.5(14) ?
C73 O29 C76 C75 . . . . -55.2(13) ?
C74 O30 C75 C76 . . . . -55.2(13) ?
C75 O30 C74 C73 . . . . 54.9(14) ?
C76 O29 C73 C74 . . . . 53.4(12) ?

loop_
_twin_individual_id
_twin_individual_mass_fraction_refined
1 0.54(6)
2 0.46(6)
